data_7044265
loop_
_publ_author_name
'Moilanen, Jani'
'Mansikkam\"aki, Akseli'
'Lahtinen, Manu'
'Guo, Fu-Sheng'
'Kalenius, Elina'
'Layfield, Richard'
'Chibotaru, Liviu F.'

_publ_section_title
;
 Thermal expansion and magnetic properties of benzoquinone-bridged
 dinuclear rare-earth complexes
;
_journal_name_full 'Dalton Trans.'
_journal_paper_doi 10.1039/C7DT02565C
_journal_year 2017
_chemical_formula_moiety 'C12 H20 O4 Si2'
_chemical_formula_sum 'C12 H20 O4 Si2'
_chemical_formula_weight 284.46
_chemical_name_systematic 2,5-Bis[(trimethylsilyl)oxy]-2,5-cyclohexadiene-1,4-dione
_space_group_crystal_system monoclinic
_space_group_IT_number 14
_space_group_name_Hall '-P 2ybc'
_space_group_name_H-M_alt 'P 1 21/c 1'
_symmetry_space_group_name_Hall '-P 2ybc'
_symmetry_space_group_name_H-M 'P 1 21/c 1'
_atom_sites_solution_hydrogens geom
_atom_sites_solution_primary direct
_audit_creation_date 2017-06-15
_audit_creation_method
;
Olex2 1.2
(compiled 2017.03.28 svn.r3405 for OlexSys, GUI svn.r5337)
;
_audit_update_record
;
2017-08-31 deposited with the CCDC.
2017-09-18 downloaded from the CCDC.
;
_cell_angle_alpha 90
_cell_angle_beta 100.550(3)
_cell_angle_gamma 90
_cell_formula_units_Z 2
_cell_length_a 6.38820(16)
_cell_length_b 9.9721(3)
_cell_length_c 11.9758(3)
_cell_measurement_reflns_used 1992
_cell_measurement_temperature 120.01(10)
_cell_measurement_theta_max 76.0870
_cell_measurement_theta_min 5.8010
_cell_volume 750.01(4)
_computing_cell_refinement 'CrysAlisPro 1.171.38.43 (Rigaku OD, 2015)'
_computing_data_collection 'CrysAlisPro 1.171.38.43 (Rigaku OD, 2015)'
_computing_data_reduction 'CrysAlisPro 1.171.38.43 (Rigaku OD, 2015)'
_computing_molecular_graphics 'Olex2 (Dolomanov et al., 2009)'
_computing_publication_material 'Olex2 (Dolomanov et al., 2009)'
_computing_structure_refinement 'ShelXL (Sheldrick, 2015)'
_computing_structure_solution 'ShelXS (Sheldrick, 2008)'
_diffrn_ambient_environment N~2~
_diffrn_ambient_temperature 120.01(10)
_diffrn_detector 'CCD plate'
_diffrn_detector_area_resol_mean 5.1977
_diffrn_detector_type Atlas
_diffrn_measured_fraction_theta_full 0.994
_diffrn_measured_fraction_theta_max 0.994
_diffrn_measurement_details
;
List of Runs (angles in degrees, time in seconds):

  # Type    Start    End  Width  t~exp~   \w     \q     \k     \f   Frames
#--------------------------------------------------------------------------
  1  \w    -51.00 -20.00   1.00    1.00    --  -41.65 -37.00 -90.00   31
  2  \w    -99.00 -56.00   1.00    1.00    --  -41.65 -37.00 -90.00   43
  3  \w    -83.00  33.00   1.00    1.00    --  -41.65  19.00 120.00  116
  4  \w     80.00 172.00   1.00    1.00    --  112.00  77.00-150.00   92
  5  \w    140.00 175.00   1.00    1.00    --  112.00 111.00-180.00   35
  6  \w     42.00 138.00   1.00    1.00    --  112.00 -45.00  60.00   96
  7  \w    135.00 178.00   1.00    1.00    --  112.00  45.00  90.00   43
  8  \w     58.00 110.00   1.00    1.00    --  112.00-111.00 -60.00   52
  9  \w     35.00 105.00   1.00    1.00    --  112.00 -94.00 -30.00   70
;
_diffrn_measurement_device 'four-circle diffractometer'
_diffrn_measurement_device_type 'SuperNova, Dual, Cu at zero, Atlas'
_diffrn_measurement_method '\w scans'
_diffrn_orient_matrix_type 'CrysAlisPro convention (1999,Acta A55,543-557)'
_diffrn_orient_matrix_UB_11 -0.0315574000
_diffrn_orient_matrix_UB_12 0.0966008000
_diffrn_orient_matrix_UB_13 -0.1020329000
_diffrn_orient_matrix_UB_21 0.1770368000
_diffrn_orient_matrix_UB_22 0.0914045000
_diffrn_orient_matrix_UB_23 0.0635647000
_diffrn_orient_matrix_UB_31 0.1670030000
_diffrn_orient_matrix_UB_32 -0.0786942000
_diffrn_orient_matrix_UB_33 -0.0514505000
_diffrn_radiation_monochromator mirror
_diffrn_radiation_probe x-ray
_diffrn_radiation_type CuK\a
_diffrn_radiation_wavelength 1.54184
_diffrn_reflns_av_R_equivalents 0.0169
_diffrn_reflns_av_unetI/netI 0.0232
_diffrn_reflns_Laue_measured_fraction_full 0.994
_diffrn_reflns_Laue_measured_fraction_max 0.994
_diffrn_reflns_limit_h_max 7
_diffrn_reflns_limit_h_min -6
_diffrn_reflns_limit_k_max 12
_diffrn_reflns_limit_k_min -11
_diffrn_reflns_limit_l_max 10
_diffrn_reflns_limit_l_min -14
_diffrn_reflns_number 2455
_diffrn_reflns_point_group_measured_fraction_full 0.994
_diffrn_reflns_point_group_measured_fraction_max 0.994
_diffrn_reflns_theta_full 67.684
_diffrn_reflns_theta_max 69.994
_diffrn_reflns_theta_min 5.815
_diffrn_source 'micro-focus sealed X-ray tube'
_diffrn_source_type 'SuperNova (Cu) X-ray Source'
_exptl_absorpt_coefficient_mu 2.199
_exptl_absorpt_correction_T_max 0.867
_exptl_absorpt_correction_T_min 0.555
_exptl_absorpt_correction_type analytical
_exptl_absorpt_process_details
;
CrysAlisPro 1.171.38.43 (Rigaku Oxford Diffraction, 2015)
Analytical numeric absorption correction using a multifaceted crystal
            model based on expressions derived by R.C. Clark & J.S. Reid.
(Clark, R. C. & Reid, J. S. (1995). Acta Cryst. A51, 887-897)
Empirical absorption correction using spherical harmonics,
 implemented in SCALE3 ABSPACK scaling algorithm.
;
_exptl_crystal_colour yellow
_exptl_crystal_colour_primary yellow
_exptl_crystal_density_diffrn 1.260
_exptl_crystal_description block
_exptl_crystal_F_000 304
_exptl_crystal_size_max 0.539
_exptl_crystal_size_mid 0.082
_exptl_crystal_size_min 0.077
_refine_diff_density_max 0.278
_refine_diff_density_min -0.273
_refine_diff_density_rms 0.048
_refine_ls_extinction_method none
_refine_ls_goodness_of_fit_ref 1.036
_refine_ls_hydrogen_treatment constr
_refine_ls_matrix_type full
_refine_ls_number_parameters 85
_refine_ls_number_reflns 1415
_refine_ls_number_restraints 0
_refine_ls_restrained_S_all 1.036
_refine_ls_R_factor_all 0.0332
_refine_ls_R_factor_gt 0.0314
_refine_ls_shift/su_max 0.000
_refine_ls_shift/su_mean 0.000
_refine_ls_structure_factor_coef Fsqd
_refine_ls_weighting_details 'w=1/[\s^2^(Fo^2^)+(0.0447P)^2^+0.3273P] where P=(Fo^2^+2Fc^2^)/3'
_refine_ls_weighting_scheme calc
_refine_ls_wR_factor_gt 0.0814
_refine_ls_wR_factor_ref 0.0834
_reflns_Friedel_coverage 0.000
_reflns_number_gt 1333
_reflns_number_total 1415
_reflns_threshold_expression 'I > 2\s(I)'
_cod_data_source_file c7dt02565c2.cif
_cod_data_source_block 3
_cod_original_cell_volume 750.01(3)
_cod_database_code 7044265
_shelx_shelxl_version_number 2016/6
_chemical_oxdiff_formula C12H20O4Si2
_shelx_space_group_comment
;
The symmetry employed for this shelxl refinement is uniquely defined
by the following loop, which should always be used as a source of
symmetry information in preference to the above space-group names.
They are only intended as comments.
;
_reflns_odcompleteness_completeness 99.14
_reflns_odcompleteness_iscentric 1
_reflns_odcompleteness_theta 69.95
_olex2_refinement_description
;
1. Fixed Uiso
 At 1.2 times of:
  All C(H) groups
 At 1.5 times of:
  All C(H,H,H) groups
2.a Aromatic/amide H refined with riding coordinates:
 C3(H3)
2.b Idealised Me refined as rotating group:
 C4(H4A,H4B,H4C), C5(H5A,H5B,H5C), C6(H6A,H6B,H6C)
;
_olex2_submission_special_instructions 'No special instructions were received'
_oxdiff_exptl_absorpt_empirical_details
;
Empirical correction (ABSPACK) includes:
- Absorption correction using spherical harmonics
- Frame scaling
;
_oxdiff_exptl_absorpt_empirical_full_max 1.330
_oxdiff_exptl_absorpt_empirical_full_min 0.664

loop_
_space_group_symop_operation_xyz
'x, y, z'
'-x, y+1/2, -z+1/2'
'-x, -y, -z'
'x, -y-1/2, z-1/2'

loop_
_atom_site_label
_atom_site_type_symbol
_atom_site_fract_x
_atom_site_fract_y
_atom_site_fract_z
_atom_site_U_iso_or_equiv
_atom_site_adp_type
_atom_site_occupancy
_atom_site_site_symmetry_order
_atom_site_calc_flag
_atom_site_refinement_flags_posn
Si1 Si 0.27361(6) 0.16111(4) 0.16862(3) 0.01748(15) Uani 1 1 d .
O1 O 0.36991(16) 0.44278(11) 0.13212(9) 0.0263(3) Uani 1 1 d .
O2 O 0.08620(16) 0.23971(10) 0.07243(9) 0.0238(3) Uani 1 1 d .
C1 C 0.2003(2) 0.47233(14) 0.07167(12) 0.0182(3) Uani 1 1 d .
C2 C 0.0380(2) 0.36377(15) 0.03654(12) 0.0178(3) Uani 1 1 d .
C3 C -0.1484(2) 0.39228(15) -0.03166(12) 0.0200(3) Uani 1 1 d .
H3 H -0.246060 0.323771 -0.053607 0.024 Uiso 1 1 calc R
C4 C 0.2927(3) 0.23617(17) 0.31148(13) 0.0256(3) Uani 1 1 d .
H4A H 0.380064 0.315085 0.316910 0.038 Uiso 1 1 calc GR
H4B H 0.355086 0.172503 0.368026 0.038 Uiso 1 1 calc GR
H4C H 0.152940 0.259835 0.323590 0.038 Uiso 1 1 calc GR
C5 C 0.5323(2) 0.15054(16) 0.12032(13) 0.0253(3) Uani 1 1 d .
H5A H 0.508828 0.124688 0.041795 0.038 Uiso 1 1 calc GR
H5B H 0.620818 0.085062 0.164972 0.038 Uiso 1 1 calc GR
H5C H 0.601316 0.236395 0.129129 0.038 Uiso 1 1 calc GR
C6 C 0.1526(3) -0.00827(16) 0.16800(15) 0.0297(4) Uani 1 1 d .
H6A H 0.013389 -0.001012 0.186903 0.045 Uiso 1 1 calc GR
H6B H 0.240552 -0.064032 0.222905 0.045 Uiso 1 1 calc GR
H6C H 0.141467 -0.047349 0.093885 0.045 Uiso 1 1 calc GR

loop_
_atom_site_aniso_label
_atom_site_aniso_U_11
_atom_site_aniso_U_22
_atom_site_aniso_U_33
_atom_site_aniso_U_23
_atom_site_aniso_U_13
_atom_site_aniso_U_12
Si1 0.0164(2) 0.0155(2) 0.0187(2) 0.00256(13) -0.00146(16) 0.00057(14)
O1 0.0207(5) 0.0214(6) 0.0316(6) 0.0043(4) -0.0092(4) 0.0002(4)
O2 0.0234(5) 0.0156(5) 0.0276(6) 0.0045(4) -0.0077(4) -0.0006(4)
C1 0.0175(6) 0.0190(7) 0.0166(6) 0.0011(5) -0.0007(5) 0.0006(5)
C2 0.0202(7) 0.0153(6) 0.0170(7) 0.0018(5) 0.0012(5) 0.0006(6)
C3 0.0185(7) 0.0166(7) 0.0225(7) 0.0018(6) -0.0030(5) -0.0025(5)
C4 0.0280(8) 0.0261(8) 0.0225(7) 0.0023(6) 0.0043(6) 0.0053(6)
C5 0.0251(8) 0.0257(8) 0.0257(8) 0.0023(6) 0.0064(6) 0.0035(6)
C6 0.0265(8) 0.0189(8) 0.0391(9) 0.0079(7) -0.0061(7) -0.0019(6)

loop_
_atom_type_symbol
_atom_type_description
_atom_type_scat_dispersion_real
_atom_type_scat_dispersion_imag
_atom_type_scat_source
C C 0.0181 0.0091 'International Tables Vol C Tables 4.2.6.8 and 6.1.1.4'
H H 0.0000 0.0000 'International Tables Vol C Tables 4.2.6.8 and 6.1.1.4'
O O 0.0492 0.0322 'International Tables Vol C Tables 4.2.6.8 and 6.1.1.4'
Si Si 0.2541 0.3302 'International Tables Vol C Tables 4.2.6.8 and 6.1.1.4'

loop_
_exptl_crystal_face_index_h
_exptl_crystal_face_index_k
_exptl_crystal_face_index_l
_exptl_crystal_face_perp_dist
3 -2 -5 0.2067
-3 3 5 0.2165
0 -5 4 0.0331
0 -4 -6 0.0351
0 4 6 0.0466
-4 1 0 0.2569
4 -2 -2 0.2338
0 -6 -2 0.0305
0 5 -5 0.0411
0 6 0 0.0506

loop_
_geom_angle_atom_site_label_1
_geom_angle_atom_site_label_2
_geom_angle_atom_site_label_3
_geom_angle
_geom_angle_site_symmetry_1
_geom_angle_site_symmetry_3
O2 Si1 C4 111.12(6) . .
O2 Si1 C5 111.97(6) . .
O2 Si1 C6 100.16(6) . .
C4 Si1 C5 113.60(7) . .
C4 Si1 C6 109.18(8) . .
C5 Si1 C6 109.97(8) . .
C2 O2 Si1 138.13(10) . .
O1 C1 C2 118.83(13) . .
O1 C1 C3 122.92(14) . 3_565
C3 C1 C2 118.25(12) 3_565 .
O2 C2 C1 118.22(12) . .
O2 C2 C3 121.38(14) . .
C3 C2 C1 120.38(13) . .
C1 C3 H3 119.3 3_565 .
C2 C3 C1 121.37(13) . 3_565
C2 C3 H3 119.3 . .
Si1 C4 H4A 109.5 . .
Si1 C4 H4B 109.5 . .
Si1 C4 H4C 109.5 . .
H4A C4 H4B 109.5 . .
H4A C4 H4C 109.5 . .
H4B C4 H4C 109.5 . .
Si1 C5 H5A 109.5 . .
Si1 C5 H5B 109.5 . .
Si1 C5 H5C 109.5 . .
H5A C5 H5B 109.5 . .
H5A C5 H5C 109.5 . .
H5B C5 H5C 109.5 . .
Si1 C6 H6A 109.5 . .
Si1 C6 H6B 109.5 . .
Si1 C6 H6C 109.5 . .
H6A C6 H6B 109.5 . .
H6A C6 H6C 109.5 . .
H6B C6 H6C 109.5 . .

loop_
_geom_bond_atom_site_label_1
_geom_bond_atom_site_label_2
_geom_bond_distance
_geom_bond_site_symmetry_2
Si1 O2 1.6939(10) .
Si1 C4 1.8508(16) .
Si1 C5 1.8510(16) .
Si1 C6 1.8570(16) .
O1 C1 1.2239(17) .
O2 C2 1.3273(18) .
C1 C2 1.505(2) .
C1 C3 1.450(2) 3_565
C2 C3 1.345(2) .
C3 H3 0.9300 .
C4 H4A 0.9600 .
C4 H4B 0.9600 .
C4 H4C 0.9600 .
C5 H5A 0.9600 .
C5 H5B 0.9600 .
C5 H5C 0.9600 .
C6 H6A 0.9600 .
C6 H6B 0.9600 .
C6 H6C 0.9600 .

loop_
_geom_torsion_atom_site_label_1
_geom_torsion_atom_site_label_2
_geom_torsion_atom_site_label_3
_geom_torsion_atom_site_label_4
_geom_torsion
_geom_torsion_site_symmetry_1
_geom_torsion_site_symmetry_4
Si1 O2 C2 C1 12.4(2) . .
Si1 O2 C2 C3 -169.19(12) . .
O1 C1 C2 O2 -0.2(2) . .
O1 C1 C2 C3 -178.71(14) . .
O2 C2 C3 C1 -179.46(13) . 3_565
C1 C2 C3 C1 -1.0(2) . 3_565
C3 C1 C2 O2 179.47(13) 3_565 .
C3 C1 C2 C3 1.0(2) 3_565 .
C4 Si1 O2 C2 53.11(17) . .
C5 Si1 O2 C2 -75.09(16) . .
C6 Si1 O2 C2 168.39(15) . .

loop_
_exptl_oxdiff_crystal_face_indexfrac_h
_exptl_oxdiff_crystal_face_indexfrac_k
_exptl_oxdiff_crystal_face_indexfrac_l
_exptl_oxdiff_crystal_face_x
_exptl_oxdiff_crystal_face_y
_exptl_oxdiff_crystal_face_z
3.0000 -2.0000 -5.0000 0.2223 0.0305 0.9156
-3.0000 3.0000 5.0000 -0.1257 0.0609 -0.9943
0.0000 -5.0000 4.0000 -0.8911 -0.2028 0.1877
-0.0000 -4.0000 -6.0000 0.2258 -0.7470 0.6235
0.0000 4.0000 6.0000 -0.2258 0.7470 -0.6235
-4.0000 1.0000 -0.0000 0.2228 -0.6167 -0.7467
4.0000 -2.0000 -2.0000 -0.1154 0.3982 0.9283
0.0000 -6.0000 -2.0000 -0.3755 -0.6756 0.5751
-0.0000 5.0000 -5.0000 0.9932 0.1392 -0.1362
-0.0000 6.0000 -0.0000 0.5796 0.5484 -0.4722
